data_4512758
loop_
_publ_author_name
'Mei, Lei'
'Wang, Cong-zhi'
'Wang, Lin'
'Zhao, Yu-liang'
'Chai, Zhi-fang'
'Shi, Wei-qun'

_publ_section_title
;
 Halogen Bonded Three-Dimensional Uranyl--Organic Compounds with
 Unprecedented Halogen--Halogen Interactions and Structure Diversity upon
 Variation of Halogen Substitution
;
_journal_issue 3
_journal_name_full 'Crystal Growth &amp; Design'
_journal_page_first 1395
_journal_paper_doi 10.1021/cg501783d
_journal_volume 15
_journal_year 2015
_chemical_formula_sum 'C8 H11 N O10 U'
_chemical_formula_weight 519.21
_chemical_name_systematic
; 
 ? 
;
_space_group_IT_number 2
_symmetry_cell_setting triclinic
_symmetry_space_group_name_Hall '-P 1'
_symmetry_space_group_name_H-M 'P -1'
_atom_sites_solution_hydrogens geom
_atom_sites_solution_primary direct
_atom_sites_solution_secondary difmap
_audit_creation_method SHELXL-97
_cell_angle_alpha 103.284(5)
_cell_angle_beta 98.966(5)
_cell_angle_gamma 114.334(5)
_cell_formula_units_Z 2
_cell_length_a 7.7370(4)
_cell_length_b 8.7775(5)
_cell_length_c 11.8091(7)
_cell_measurement_temperature 293(2)
_cell_volume 682.20(8)
_computing_structure_refinement 'SHELXL-97 (Sheldrick, 1997)'
_computing_structure_solution 'SHELXS-97 (Sheldrick, 1990)'
_diffrn_ambient_temperature 293(2)
_diffrn_measured_fraction_theta_full 0.992
_diffrn_measured_fraction_theta_max 0.992
_diffrn_radiation_monochromator graphite
_diffrn_radiation_source 'fine-focus sealed tube'
_diffrn_radiation_type MoK\a
_diffrn_radiation_wavelength 0.71073
_diffrn_reflns_av_R_equivalents 0.0644
_diffrn_reflns_av_sigmaI/netI 0.0863
_diffrn_reflns_limit_h_max 8
_diffrn_reflns_limit_h_min -9
_diffrn_reflns_limit_k_max 10
_diffrn_reflns_limit_k_min -8
_diffrn_reflns_limit_l_max 14
_diffrn_reflns_limit_l_min -13
_diffrn_reflns_number 4645
_diffrn_reflns_theta_full 24.99
_diffrn_reflns_theta_max 24.99
_diffrn_reflns_theta_min 2.96
_exptl_absorpt_coefficient_mu 11.945
_exptl_crystal_colour brown
_exptl_crystal_density_diffrn 2.528
_exptl_crystal_density_method 'not measured'
_exptl_crystal_description needle
_exptl_crystal_F_000 476
_refine_diff_density_max 2.487
_refine_diff_density_min -2.331
_refine_diff_density_rms 0.409
_refine_ls_extinction_method none
_refine_ls_goodness_of_fit_ref 1.136
_refine_ls_hydrogen_treatment mixed
_refine_ls_matrix_type full
_refine_ls_number_parameters 179
_refine_ls_number_reflns 2380
_refine_ls_number_restraints 6
_refine_ls_restrained_S_all 1.135
_refine_ls_R_factor_all 0.0606
_refine_ls_R_factor_gt 0.0477
_refine_ls_shift/su_max 0.000
_refine_ls_shift/su_mean 0.000
_refine_ls_structure_factor_coef Fsqd
_refine_ls_weighting_details 'calc w=1/[\s^2^(Fo^2^)+(0.0699P)^2^+3.9028P] where P=(Fo^2^+2Fc^2^)/3'
_refine_ls_weighting_scheme calc
_refine_ls_wR_factor_gt 0.1098
_refine_ls_wR_factor_ref 0.1459
_reflns_number_gt 2070
_reflns_number_total 2380
_reflns_threshold_expression >2sigma(I)
_cod_data_source_file cg501783d_si_002.cif
_cod_data_source_block U_2-MH-6-MePCA
_cod_depositor_comments 'Adding full bibliography for 4512755--4512762.cif.'
_cod_original_cell_volume 682.20(7)
_cod_original_sg_symbol_H-M P-1
_cod_database_code 4512758

loop_
_symmetry_equiv_pos_as_xyz
'x, y, z'
'-x, -y, -z'

loop_
_atom_site_label
_atom_site_type_symbol
_atom_site_fract_x
_atom_site_fract_y
_atom_site_fract_z
_atom_site_U_iso_or_equiv
_atom_site_adp_type
_atom_site_occupancy
_atom_site_symmetry_multiplicity
_atom_site_calc_flag
_atom_site_refinement_flags
U1 U 0.17655(7) 0.95870(7) 0.27495(4) 0.0210(2) Uani 1 1 d .
N1 N -0.2438(18) 0.7189(18) -0.0420(12) 0.028(3) Uani 1 1 d .
C4 C -0.225(2) 0.846(2) 0.0507(13) 0.025(3) Uani 1 1 d .
C6 C -0.592(2) 0.6114(18) -0.1136(12) 0.018(3) Uiso 1 1 d .
H6 H -0.7139 0.5332 -0.1699 0.021 Uiso 1 1 calc R
C7 C -0.428(3) 0.461(2) -0.2279(18) 0.048(5) Uani 1 1 d .
H7A H -0.3932 0.5092 -0.2909 0.072 Uiso 1 1 calc R
H7B H -0.5584 0.3620 -0.2590 0.072 Uiso 1 1 calc R
H7C H -0.3350 0.4216 -0.2001 0.072 Uiso 1 1 calc R
C3 C -0.402(2) 0.858(2) 0.0647(13) 0.023(3) Uani 1 1 d .
H3 H -0.3926 0.9452 0.1305 0.028 Uiso 1 1 calc R
O1 O 0.3314(17) 1.1784(16) 0.2889(11) 0.042(3) Uani 1 1 d .
O5 O -0.0496(14) 0.9533(14) 0.1229(9) 0.030(2) Uani 1 1 d .
O2 O 0.0206(17) 0.7439(15) 0.2677(12) 0.044(3) Uani 1 1 d .
O4 O -0.0222(16) 1.0634(17) 0.3750(10) 0.037(3) Uani 1 1 d .
H4A H 0.0529 1.1594 0.4371 0.055 Uiso 1 1 d R
H4B H -0.1003 0.9831 0.4013 0.055 Uiso 1 1 d R
C2 C -0.5744(19) 0.747(2) -0.0140(13) 0.025(3) Uani 1 1 d .
C5 C -0.423(2) 0.597(2) -0.1259(14) 0.028(3) Uani 1 1 d .
O3 O -0.9091(16) 0.6859(16) -0.0829(11) 0.042(3) Uani 1 1 d .
O6 O -0.7408(17) 0.8520(16) 0.1064(11) 0.042(3) Uani 1 1 d U
C1 C -0.754(2) 0.762(2) 0.0057(15) 0.032(4) Uani 1 1 d .
O1W O 0.724(2) 1.377(3) 0.4831(16) 0.092(6) Uani 1 1 d G
H1WA H 0.6722 1.2985 0.4132 0.137 Uiso 1 1 d G
H1WB H 0.7236 1.4716 0.4782 0.137 Uiso 1 1 d G
O7 O 0.4795(14) 0.9394(14) 0.3470(9) 0.028(2) Uani 1 1 d .
O8 O 0.2898(15) 1.0316(15) 0.4962(9) 0.031(2) Uani 1 1 d .
C8 C 0.553(2) 0.9748(19) 0.4578(13) 0.020(3) Uiso 1 1 d .
O2W O -0.036(2) 1.343(2) 0.3318(13) 0.052(3) Uani 1 1 d G
H2WA H -0.0863 1.3536 0.2668 0.079 Uiso 1 1 d G
H2WB H -0.0777 1.3815 0.3885 0.079 Uiso 1 1 d G

loop_
_atom_site_aniso_label
_atom_site_aniso_U_11
_atom_site_aniso_U_22
_atom_site_aniso_U_33
_atom_site_aniso_U_23
_atom_site_aniso_U_13
_atom_site_aniso_U_12
U1 0.0159(3) 0.0299(4) 0.0187(3) 0.0070(2) 0.0048(2) 0.0125(3)
N1 0.024(7) 0.041(8) 0.033(8) 0.016(6) 0.016(6) 0.022(6)
C4 0.026(8) 0.047(10) 0.026(8) 0.026(7) 0.015(7) 0.029(8)
C7 0.056(12) 0.015(9) 0.066(13) 0.000(8) 0.041(10) 0.009(8)
C3 0.022(8) 0.031(9) 0.016(7) 0.003(6) 0.007(6) 0.013(7)
O1 0.037(7) 0.045(8) 0.046(8) 0.018(6) 0.019(6) 0.015(6)
O5 0.016(5) 0.043(7) 0.028(6) 0.010(5) 0.000(5) 0.013(5)
O2 0.043(7) 0.027(7) 0.056(8) 0.011(6) 0.018(6) 0.010(6)
O4 0.036(6) 0.063(8) 0.030(6) 0.021(6) 0.014(5) 0.037(6)
C2 0.012(7) 0.033(9) 0.020(8) 0.002(6) 0.001(6) 0.008(6)
C5 0.031(9) 0.034(9) 0.037(9) 0.021(7) 0.022(7) 0.024(8)
O3 0.023(6) 0.063(9) 0.045(8) 0.010(6) 0.011(6) 0.027(6)
O6 0.041(3) 0.043(3) 0.042(3) 0.0131(14) 0.0118(13) 0.0204(16)
C1 0.039(10) 0.038(10) 0.035(10) 0.010(7) 0.023(8) 0.028(8)
O1W 0.045(9) 0.085(13) 0.091(13) -0.016(10) 0.012(9) 0.008(10)
O7 0.026(5) 0.045(7) 0.020(6) 0.008(5) 0.008(4) 0.024(5)
O8 0.027(6) 0.052(7) 0.027(6) 0.017(5) 0.010(5) 0.028(5)
O2W 0.066(9) 0.066(10) 0.046(8) 0.026(7) 0.028(8) 0.042(8)

loop_
_atom_type_symbol
_atom_type_description
_atom_type_scat_dispersion_real
_atom_type_scat_dispersion_imag
_atom_type_scat_source
C C 0.0033 0.0016 'International Tables Vol C Tables 4.2.6.8 and 6.1.1.4'
H H 0.0000 0.0000 'International Tables Vol C Tables 4.2.6.8 and 6.1.1.4'
N N 0.0061 0.0033 'International Tables Vol C Tables 4.2.6.8 and 6.1.1.4'
O O 0.0106 0.0060 'International Tables Vol C Tables 4.2.6.8 and 6.1.1.4'
U U -9.6767 9.6646 'International Tables Vol C Tables 4.2.6.8 and 6.1.1.4'

loop_
_geom_angle_atom_site_label_1
_geom_angle_atom_site_label_2
_geom_angle_atom_site_label_3
_geom_angle
_geom_angle_site_symmetry_1
_geom_angle_site_symmetry_3
O2 U1 O1 177.2(5) . .
O2 U1 O5 92.4(5) . .
O1 U1 O5 88.5(5) . .
O2 U1 O6 90.7(5) . 1_655
O1 U1 O6 92.0(5) . 1_655
O5 U1 O6 78.3(4) . 1_655
O2 U1 O4 89.8(5) . .
O1 U1 O4 87.9(5) . .
O5 U1 O4 74.8(4) . .
O6 U1 O4 153.1(4) 1_655 .
O2 U1 O7 93.9(5) . .
O1 U1 O7 86.6(5) . .
O5 U1 O7 150.5(3) . .
O6 U1 O7 72.9(4) 1_655 .
O4 U1 O7 133.9(3) . .
O2 U1 O8 87.9(5) . .
O1 U1 O8 89.9(5) . .
O5 U1 O8 143.7(3) . .
O6 U1 O8 138.0(4) 1_655 .
O4 U1 O8 68.9(3) . .
O7 U1 O8 65.4(3) . .
C4 N1 C5 123.1(12) . .
O5 C4 N1 117.7(12) . .
O5 C4 C3 124.4(14) . .
N1 C4 C3 117.9(14) . .
C5 C6 C2 118.6(13) . .
C2 C3 C4 121.1(14) . .
C4 O5 U1 139.3(9) . .
C3 C2 C6 120.4(13) . .
C3 C2 C1 119.2(13) . .
C6 C2 C1 120.3(12) . .
N1 C5 C6 118.9(13) . .
N1 C5 C7 118.9(13) . .
C6 C5 C7 122.2(15) . .
C1 O6 U1 161.3(11) . 1_455
O6 C1 O3 123.8(14) . .
O6 C1 C2 117.8(15) . .
O3 C1 C2 118.4(13) . .
C8 O7 U1 120.8(8) . .
C8 O8 U1 119.0(8) 2_676 .
O7 C8 O8 125.2(12) . 2_676
O7 C8 C8 117.1(15) . 2_676
O8 C8 C8 117.7(16) 2_676 2_676

loop_
_geom_bond_atom_site_label_1
_geom_bond_atom_site_label_2
_geom_bond_distance
_geom_bond_site_symmetry_2
U1 O2 1.743(11) .
U1 O1 1.752(12) .
U1 O5 2.280(10) .
U1 O6 2.299(12) 1_655
U1 O4 2.416(10) .
U1 O7 2.453(9) .
U1 O8 2.462(10) .
N1 C4 1.31(2) .
N1 C5 1.38(2) .
C4 O5 1.296(18) .
C4 C3 1.439(19) .
C6 C5 1.387(19) .
C6 C2 1.413(19) .
C7 C5 1.48(2) .
C3 C2 1.312(19) .
C2 C1 1.499(19) .
O3 C1 1.267(19) .
O6 C1 1.228(18) .
O6 U1 2.299(12) 1_455
O7 C8 1.253(17) .
O8 C8 1.281(17) 2_676
C8 O8 1.281(17) 2_676
C8 C8 1.49(3) 2_676
